data_7161186
loop_
_publ_author_name
'He, Yong Qin'
'Ye, Yuzhen'
'Yao, Qiwei'
'Tu, Guogang'
'Zhao, Tiansheng'
'Qiu, Hao'
'Song, Jia'
'Tian, Wan-Fa'
'Zhang, Chunbo'

_publ_section_title
;
 Photochemical Reductive Coupling of \a-Keto esters for Synthesizing
 2,3-Diarylated Tartaric Acid Esters
;
_journal_name_full 'Organic &amp; Biomolecular Chemistry'
_journal_paper_doi 10.1039/D6OB00535G
_journal_year 2026
_chemical_formula_sum 'C18 H16 Cl2 O6'
_chemical_formula_weight 399.21
_space_group_IT_number 15
_space_group_name_Hall '-I 2ya'
_space_group_name_H-M_alt 'I 1 2/a 1'
_symmetry_cell_setting monoclinic
_symmetry_space_group_name_H-M 'I 1 2/a 1'
_atom_sites_solution_hydrogens geom
_atom_sites_solution_primary direct
_atom_sites_solution_secondary difmap
_audit_creation_method SHELXL-97
_audit_update_record
;
2026-04-27 deposited with the CCDC.	2026-05-22 downloaded from the CCDC.
;
_cell_angle_alpha 90.00
_cell_angle_beta 95.55(2)
_cell_angle_gamma 90.00
_cell_formula_units_Z 4
_cell_length_a 12.471(5)
_cell_length_b 10.552(2)
_cell_length_c 14.011(3)
_cell_measurement_reflns_used 4328
_cell_measurement_temperature 298(2)
_cell_measurement_theta_max 25.508
_cell_measurement_theta_min 2.421
_cell_volume 1835.1(9)
_computing_structure_refinement 'SHELXL-97 (Sheldrick, 1997)'
_computing_structure_solution 'SHELXS-97 (Sheldrick, 1990)'
_diffrn_ambient_temperature 298(2)
_diffrn_measured_fraction_theta_full 0.968
_diffrn_measured_fraction_theta_max 0.968
_diffrn_measurement_device_type 'CCD area detector'
_diffrn_radiation_monochromator graphite
_diffrn_radiation_source 'fine-focus sealed tube'
_diffrn_radiation_type MoK\a
_diffrn_radiation_wavelength 0.71073
_diffrn_reflns_av_R_equivalents 0.0836
_diffrn_reflns_av_sigmaI/netI 0.0649
_diffrn_reflns_limit_h_max 16
_diffrn_reflns_limit_h_min -15
_diffrn_reflns_limit_k_max 14
_diffrn_reflns_limit_k_min -11
_diffrn_reflns_limit_l_max 18
_diffrn_reflns_limit_l_min -17
_diffrn_reflns_number 12051
_diffrn_reflns_theta_full 28.36
_diffrn_reflns_theta_max 28.36
_diffrn_reflns_theta_min 2.42
_exptl_absorpt_coefficient_mu 0.385
_exptl_absorpt_correction_T_max 0.7457
_exptl_absorpt_correction_T_min 0.5389
_exptl_crystal_colour colorless
_exptl_crystal_density_diffrn 1.445
_exptl_crystal_density_method 'not measured'
_exptl_crystal_description block
_exptl_crystal_F_000 824
_exptl_crystal_size_max 0.23
_exptl_crystal_size_mid 0.22
_exptl_crystal_size_min 0.21
_refine_diff_density_max 0.384
_refine_diff_density_min -0.495
_refine_diff_density_rms 0.090
_refine_ls_extinction_method none
_refine_ls_goodness_of_fit_ref 1.061
_refine_ls_hydrogen_treatment mixed
_refine_ls_matrix_type full
_refine_ls_number_parameters 120
_refine_ls_number_reflns 2224
_refine_ls_number_restraints 0
_refine_ls_restrained_S_all 1.061
_refine_ls_R_factor_all 0.0970
_refine_ls_R_factor_gt 0.0690
_refine_ls_shift/su_max 0.000
_refine_ls_shift/su_mean 0.000
_refine_ls_structure_factor_coef Fsqd
_refine_ls_weighting_details 'calc w=1/[\s^2^(Fo^2^)+(0.1034P)^2^+1.7393P] where P=(Fo^2^+2Fc^2^)/3'
_refine_ls_weighting_scheme calc
_refine_ls_wR_factor_gt 0.1765
_refine_ls_wR_factor_ref 0.2000
_reflns_number_gt 1487
_reflns_number_total 2224
_reflns_threshold_expression >2sigma(I)
_cod_data_source_file d6ob00535g2.cif
_cod_data_source_block 1
_cod_depositor_comments
;
The following automatic conversions were performed:

data item '_symmetry_cell_setting' value 'Monoclinic' was changed to
'monoclinic' in accordance with the
/home/data/users/saulius/crontab/automatic-downloads/rss-feeds/RSC/lib/dictionaries/cif_core.dic
dictionary named 'cif_core.dic' version 2.4.2 last updated on
2011-04-26.

Automatic conversion script
Id: cif_fix_values 8170 2020-07-09 18:12:32Z antanas 
;
_cod_original_sg_symbol_H-M I2/a
_cod_database_code 7161186

loop_
_symmetry_equiv_pos_as_xyz
'x, y, z'
'-x+1/2, y, -z'
'x+1/2, y+1/2, z+1/2'
'-x+1, y+1/2, -z+1/2'
'-x, -y, -z'
'x-1/2, -y, z'
'-x+1/2, -y+1/2, -z+1/2'
'x, -y+1/2, z+1/2'

loop_
_atom_site_label
_atom_site_type_symbol
_atom_site_fract_x
_atom_site_fract_y
_atom_site_fract_z
_atom_site_U_iso_or_equiv
_atom_site_adp_type
_atom_site_occupancy
_atom_site_symmetry_multiplicity
_atom_site_calc_flag
_atom_site_refinement_flags
_atom_site_disorder_assembly
_atom_site_disorder_group
Cl1 Cl 1.01209(8) 0.01413(8) 0.80609(7) 0.0589(3) Uani 1 1 d . . .
O1 O 0.63320(16) 0.42018(19) 0.91416(13) 0.0386(5) Uani 1 1 d . . .
H1 H 0.6152 0.4627 0.8663 0.058 Uiso 1 1 calc R . .
O2 O 0.85487(19) 0.62711(19) 0.94472(15) 0.0470(6) Uani 1 1 d . . .
O3 O 0.7232(2) 0.6053(2) 0.82557(15) 0.0525(6) Uani 1 1 d . . .
C1 C 0.7725(2) 0.5682(3) 0.89819(19) 0.0366(6) Uani 1 1 d . . .
C2 C 0.8120(2) 0.3358(2) 0.90576(17) 0.0312(6) Uani 1 1 d . . .
C3 C 0.7432(2) 0.4411(2) 0.94333(18) 0.0325(6) Uani 1 1 d . . .
C4 C 0.9211(2) 0.3507(3) 0.8965(2) 0.0390(7) Uani 1 1 d . . .
H2 H 0.9538 0.4281 0.9121 0.047 Uiso 1 1 calc R . .
C5 C 0.8252(3) 0.1195(3) 0.8514(2) 0.0446(7) Uani 1 1 d . . .
H3 H 0.7935 0.0413 0.8362 0.053 Uiso 1 1 calc R . .
C6 C 0.9336(3) 0.1384(3) 0.84390(19) 0.0404(7) Uani 1 1 d . . .
C7 C 0.9815(3) 0.2539(3) 0.8648(2) 0.0424(7) Uani 1 1 d . . .
H4 H 1.0541 0.2661 0.8575 0.051 Uiso 1 1 calc R . .
C8 C 0.7650(2) 0.2183(3) 0.8817(2) 0.0392(7) Uani 1 1 d . . .
H5 H 0.6918 0.2067 0.8863 0.047 Uiso 1 1 calc R . .
C9 C 0.8891(4) 0.7441(3) 0.9014(3) 0.0637(10) Uani 1 1 d . . .
H6 H 0.9054 0.7274 0.8370 0.096 Uiso 1 1 calc R . .
H7 H 0.9522 0.7763 0.9382 0.096 Uiso 1 1 calc R . .
H8 H 0.8323 0.8056 0.9004 0.096 Uiso 1 1 calc R . .

loop_
_atom_site_aniso_label
_atom_site_aniso_U_11
_atom_site_aniso_U_22
_atom_site_aniso_U_33
_atom_site_aniso_U_23
_atom_site_aniso_U_13
_atom_site_aniso_U_12
Cl1 0.0587(7) 0.0455(5) 0.0751(6) -0.0106(4) 0.0188(4) 0.0144(4)
O1 0.0306(12) 0.0443(11) 0.0413(10) 0.0008(8) 0.0054(8) 0.0003(8)
O2 0.0521(15) 0.0366(11) 0.0520(12) 0.0094(9) 0.0032(10) -0.0120(9)
O3 0.0584(16) 0.0470(12) 0.0510(12) 0.0157(10) -0.0001(10) -0.0003(11)
C1 0.0365(17) 0.0335(14) 0.0415(14) 0.0009(11) 0.0121(11) 0.0029(11)
C2 0.0329(15) 0.0294(12) 0.0325(11) 0.0012(9) 0.0093(10) -0.0025(10)
C3 0.0266(15) 0.0332(13) 0.0386(13) -0.0003(10) 0.0082(10) -0.0006(10)
C4 0.0376(18) 0.0327(14) 0.0490(15) -0.0035(11) 0.0148(12) -0.0054(11)
C5 0.047(2) 0.0330(14) 0.0551(17) -0.0054(12) 0.0094(14) -0.0012(13)
C6 0.0457(19) 0.0360(15) 0.0406(14) -0.0027(11) 0.0107(12) 0.0055(12)
C7 0.0338(17) 0.0449(16) 0.0506(15) -0.0038(13) 0.0150(12) 0.0005(12)
C8 0.0323(16) 0.0348(14) 0.0518(15) -0.0038(12) 0.0106(12) -0.0049(12)
C9 0.075(3) 0.0431(18) 0.073(2) 0.0160(16) 0.0072(19) -0.0173(18)

loop_
_atom_type_symbol
_atom_type_description
_atom_type_scat_dispersion_real
_atom_type_scat_dispersion_imag
_atom_type_scat_source
C C 0.0033 0.0016 'International Tables Vol C Tables 4.2.6.8 and 6.1.1.4'
H H 0.0000 0.0000 'International Tables Vol C Tables 4.2.6.8 and 6.1.1.4'
Cl Cl 0.1484 0.1585 'International Tables Vol C Tables 4.2.6.8 and 6.1.1.4'
O O 0.0106 0.0060 'International Tables Vol C Tables 4.2.6.8 and 6.1.1.4'

loop_
_geom_angle_atom_site_label_1
_geom_angle_atom_site_label_2
_geom_angle_atom_site_label_3
_geom_angle
_geom_angle_site_symmetry_1
_geom_angle_site_symmetry_3
_geom_angle_publ_flag
C3 O1 H1 109.5 . . ?
C1 O2 C9 116.0(3) . . ?
O3 C1 O2 125.1(3) . . ?
O3 C1 C3 120.5(3) . . ?
O2 C1 C3 114.3(2) . . ?
C4 C2 C8 118.0(3) . . ?
C4 C2 C3 122.6(2) . . ?
C8 C2 C3 119.4(2) . . ?
O1 C3 C2 110.4(2) . . ?
O1 C3 C1 106.3(2) . . ?
C2 C3 C1 109.1(2) . . ?
O1 C3 C3 107.4(3) . 2_657 ?
C2 C3 C3 109.7(2) . 2_657 ?
C1 C3 C3 113.91(16) . 2_657 ?
C7 C4 C2 121.5(3) . . ?
C7 C4 H2 119.3 . . ?
C2 C4 H2 119.3 . . ?
C8 C5 C6 118.8(3) . . ?
C8 C5 H3 120.6 . . ?
C6 C5 H3 120.6 . . ?
C7 C6 C5 121.3(3) . . ?
C7 C6 Cl1 119.0(2) . . ?
C5 C6 Cl1 119.7(2) . . ?
C4 C7 C6 119.2(3) . . ?
C4 C7 H4 120.4 . . ?
C6 C7 H4 120.4 . . ?
C5 C8 C2 121.2(3) . . ?
C5 C8 H5 119.4 . . ?
C2 C8 H5 119.4 . . ?
O2 C9 H6 109.5 . . ?
O2 C9 H7 109.5 . . ?
H6 C9 H7 109.5 . . ?
O2 C9 H8 109.5 . . ?
H6 C9 H8 109.5 . . ?
H7 C9 H8 109.5 . . ?

loop_
_geom_bond_atom_site_label_1
_geom_bond_atom_site_label_2
_geom_bond_distance
_geom_bond_site_symmetry_2
_geom_bond_publ_flag
Cl1 C6 1.749(3) . ?
O1 C3 1.410(3) . ?
O1 H1 0.8200 . ?
O2 C1 1.318(4) . ?
O2 C9 1.458(4) . ?
O3 C1 1.202(3) . ?
C1 C3 1.542(4) . ?
C2 C4 1.388(4) . ?
C2 C8 1.398(4) . ?
C2 C3 1.529(4) . ?
C3 C3 1.581(5) 2_657 ?
C4 C7 1.368(4) . ?
C4 H2 0.9300 . ?
C5 C8 1.376(4) . ?
C5 C6 1.380(5) . ?
C5 H3 0.9300 . ?
C6 C7 1.376(4) . ?
C7 H4 0.9300 . ?
C8 H5 0.9300 . ?
C9 H6 0.9600 . ?
C9 H7 0.9600 . ?
C9 H8 0.9600 . ?

loop_
_geom_torsion_atom_site_label_1
_geom_torsion_atom_site_label_2
_geom_torsion_atom_site_label_3
_geom_torsion_atom_site_label_4
_geom_torsion
_geom_torsion_site_symmetry_1
_geom_torsion_site_symmetry_2
_geom_torsion_site_symmetry_3
_geom_torsion_site_symmetry_4
_geom_torsion_publ_flag
C9 O2 C1 O3 -2.1(5) . . . . ?
C9 O2 C1 C3 176.6(3) . . . . ?
C4 C2 C3 O1 159.0(2) . . . . ?
C8 C2 C3 O1 -22.6(3) . . . . ?
C4 C2 C3 C1 42.5(3) . . . . ?
C8 C2 C3 C1 -139.1(3) . . . . ?
C4 C2 C3 C3 -82.9(3) . . . 2_657 ?
C8 C2 C3 C3 95.5(3) . . . 2_657 ?
O3 C1 C3 O1 -26.5(3) . . . . ?
O2 C1 C3 O1 154.8(2) . . . . ?
O3 C1 C3 C2 92.6(3) . . . . ?
O2 C1 C3 C2 -86.1(3) . . . . ?
O3 C1 C3 C3 -144.5(3) . . . 2_657 ?
O2 C1 C3 C3 36.8(4) . . . 2_657 ?
C8 C2 C4 C7 0.0(4) . . . . ?
C3 C2 C4 C7 178.4(3) . . . . ?
C8 C5 C6 C7 -0.9(5) . . . . ?
C8 C5 C6 Cl1 179.7(2) . . . . ?
C2 C4 C7 C6 -1.6(4) . . . . ?
C5 C6 C7 C4 2.0(5) . . . . ?
Cl1 C6 C7 C4 -178.5(2) . . . . ?
C6 C5 C8 C2 -0.7(4) . . . . ?
C4 C2 C8 C5 1.1(4) . . . . ?
C3 C2 C8 C5 -177.3(2) . . . . ?
